data_4319919
loop_
_publ_author_name
'Valeria Amendola'
'Luigi Fabbrizzi'
'Luca Gianelli'
'Cristina Maggi'
'Carlo Mangano'
'Piersandro Pallavicini'
'Michele Zema'

_publ_section_title
;
 Electrochemical Assembling/Disassembling of Helicates with Hysteresis
;
_journal_name_full 'Inorganic Chemistry'
_journal_page_first 3579
_journal_page_last 3587
_journal_paper_doi 10.1021/ic001155a
_journal_volume 40
_journal_year 2001
_chemical_formula_sum 'C20 H24 Cl Cu N4 O4'
_chemical_formula_weight 483.42
_chemical_name_systematic
;
 ?
;
_space_group_IT_number 2
_symmetry_cell_setting triclinic
_symmetry_space_group_name_Hall '-P 1'
_symmetry_space_group_name_H-M 'P -1'
_atom_sites_solution_hydrogens geom
_atom_sites_solution_primary direct
_atom_sites_solution_secondary difmap
_audit_creation_method SHELXL-97
_cell_angle_alpha 93.08(9)
_cell_angle_beta 104.9(2)
_cell_angle_gamma 102.28(17)
_cell_formula_units_Z 2
_cell_length_a 9.42(5)
_cell_length_b 9.969(9)
_cell_length_c 12.060(19)
_cell_measurement_reflns_used 25
_cell_measurement_temperature 293(2)
_cell_measurement_theta_max 9.32
_cell_measurement_theta_min 5.45
_cell_volume 1062(6)
_computing_cell_refinement 'CAD4 Express (Enraf Nonius, 1994)'
_computing_data_collection 'CAD4 Express (Enraf Nonius, 1994)'
_computing_data_reduction 'XCAD4 (Harms & Wocadlo, 1995)'
_computing_molecular_graphics 'Ortep-3 for Windows (Farrugia, 1997)'
_computing_publication_material 'WinGX (Farrugia, 1998)'
_computing_structure_refinement 'SHELXL-97 (Sheldrick, 1997)'
_computing_structure_solution 'SIR92 (Altomare et al, 1993)'
_diffrn_ambient_temperature 293(2)
_diffrn_measured_fraction_theta_full 1.000
_diffrn_measured_fraction_theta_max 1.000
_diffrn_measurement_device_type 'Enraf Nonius CAD4'
_diffrn_measurement_method 'non-profiled omega scans'
_diffrn_radiation_monochromator graphite
_diffrn_radiation_source 'fine-focus sealed tube'
_diffrn_radiation_type MoK\a
_diffrn_radiation_wavelength 0.71073
_diffrn_reflns_av_R_equivalents 0.0421
_diffrn_reflns_av_sigmaI/netI 0.1678
_diffrn_reflns_limit_h_max 10
_diffrn_reflns_limit_h_min -11
_diffrn_reflns_limit_k_max 11
_diffrn_reflns_limit_k_min -11
_diffrn_reflns_limit_l_max 14
_diffrn_reflns_limit_l_min 0
_diffrn_reflns_number 3921
_diffrn_reflns_theta_full 24.97
_diffrn_reflns_theta_max 24.97
_diffrn_reflns_theta_min 2.10
_diffrn_standards_decay_% 0
_diffrn_standards_interval_time 240
_diffrn_standards_number 3
_exptl_absorpt_coefficient_mu 1.188
_exptl_absorpt_correction_T_max 0.847
_exptl_absorpt_correction_T_min 0.714
_exptl_absorpt_correction_type psi-scan
_exptl_absorpt_process_details
;
 '(North, Philips & Mathews, 1968)'
;
_exptl_crystal_colour brown
_exptl_crystal_density_diffrn 1.511
_exptl_crystal_density_method 'not measured'
_exptl_crystal_description prism
_exptl_crystal_F_000 500
_exptl_crystal_size_max 0.14
_exptl_crystal_size_mid 0.07
_exptl_crystal_size_min 0.07
_refine_diff_density_max 0.892
_refine_diff_density_min -0.451
_refine_diff_density_rms 0.105
_refine_ls_extinction_method none
_refine_ls_goodness_of_fit_ref 0.991
_refine_ls_hydrogen_treatment mixed
_refine_ls_matrix_type full
_refine_ls_number_parameters 273
_refine_ls_number_reflns 3729
_refine_ls_number_restraints 0
_refine_ls_restrained_S_all 0.991
_refine_ls_R_factor_all 0.1923
_refine_ls_R_factor_gt 0.0702
_refine_ls_shift/su_max 0.000
_refine_ls_shift/su_mean 0.000
_refine_ls_structure_factor_coef Fsqd
_refine_ls_weighting_details 'calc w=1/[\s^2^(Fo^2^)+(0.0887P)^2^+0.0000P] where P=(Fo^2^+2Fc^2^)/3'
_refine_ls_weighting_scheme calc
_refine_ls_wR_factor_gt 0.1551
_refine_ls_wR_factor_ref 0.1986
_reflns_number_gt 1740
_reflns_number_total 3729
_reflns_threshold_expression >2sigma(I)
_cod_data_source_file ic001155a_4.cif
_cod_data_source_block palla13
_cod_original_cell_volume 1063(5)
_cod_database_code 4319919

loop_
_symmetry_equiv_pos_as_xyz
'x, y, z'
'-x, -y, -z'

loop_
_atom_site_label
_atom_site_type_symbol
_atom_site_fract_x
_atom_site_fract_y
_atom_site_fract_z
_atom_site_U_iso_or_equiv
_atom_site_adp_type
_atom_site_occupancy
_atom_site_symmetry_multiplicity
_atom_site_calc_flag
_atom_site_refinement_flags
_atom_site_disorder_assembly
_atom_site_disorder_group
Cu1 Cu 0.36190(12) 0.02741(11) 0.30760(8) 0.0470(4) Uani 1 1 d . . .
N1 N 0.2508(7) -0.1154(6) 0.1701(5) 0.0407(16) Uani 1 1 d . . .
N2 N 0.5389(7) -0.0398(6) 0.2832(5) 0.0386(16) Uani 1 1 d . . .
N3 N 0.6830(6) -0.0461(6) 0.5369(5) 0.0373(16) Uani 1 1 d . . .
N4 N 0.6511(6) -0.2288(7) 0.6902(6) 0.0413(16) Uani 1 1 d . . .
C1 C 0.0064(9) -0.0705(9) 0.1490(8) 0.059(3) Uani 1 1 d . . .
H1A H 0.0021 -0.0884 0.2256 0.088 Uiso 1 1 calc R . .
H1B H -0.0933 -0.0980 0.0969 0.088 Uiso 1 1 calc R . .
H1C H 0.0463 0.0264 0.1485 0.088 Uiso 1 1 calc R . .
C2 C 0.1062(9) -0.1506(8) 0.1116(7) 0.049(2) Uani 1 1 d . . .
C3 C 0.0502(10) -0.2563(9) 0.0199(7) 0.059(2) Uani 1 1 d . . .
H3 H -0.0522 -0.2803 -0.0187 0.070 Uiso 1 1 calc R . .
C4 C 0.1467(11) -0.3240(9) -0.0125(8) 0.062(3) Uani 1 1 d . . .
H4 H 0.1104 -0.3941 -0.0738 0.075 Uiso 1 1 calc R . .
C5 C 0.2968(10) -0.2888(8) 0.0450(7) 0.049(2) Uani 1 1 d . . .
H5 H 0.3644 -0.3341 0.0241 0.059 Uiso 1 1 calc R . .
C6 C 0.3448(9) -0.1849(8) 0.1346(6) 0.042(2) Uani 1 1 d . . .
C7 C 0.5030(9) -0.1361(8) 0.2003(7) 0.045(2) Uani 1 1 d . . .
H7 H 0.5767 -0.1749 0.1819 0.054 Uiso 1 1 calc R . .
C8 C 0.6993(9) 0.0230(8) 0.3403(6) 0.044(2) Uani 1 1 d . . .
H8 H 0.7598 -0.0441 0.3334 0.052 Uiso 1 1 calc R . .
C9 C 0.7495(9) 0.1477(9) 0.2827(7) 0.050(2) Uani 1 1 d . . .
H9A H 0.6811 0.2083 0.2818 0.060 Uiso 1 1 calc R . .
H9B H 0.7425 0.1180 0.2032 0.060 Uiso 1 1 calc R . .
C10 C 0.9084(10) 0.2280(9) 0.3412(7) 0.056(2) Uani 1 1 d . . .
H10A H 0.9342 0.3079 0.3015 0.067 Uiso 1 1 calc R . .
H10B H 0.9789 0.1704 0.3392 0.067 Uiso 1 1 calc R . .
C11 C 0.9176(9) 0.2739(8) 0.4651(7) 0.054(2) Uani 1 1 d . . .
H11A H 1.0202 0.3236 0.5045 0.065 Uiso 1 1 calc R . .
H11B H 0.8519 0.3365 0.4661 0.065 Uiso 1 1 calc R . .
C12 C 0.8723(8) 0.1531(8) 0.5280(7) 0.045(2) Uani 1 1 d . . .
H12A H 0.8749 0.1872 0.6055 0.054 Uiso 1 1 calc R . .
H12B H 0.9454 0.0966 0.5346 0.054 Uiso 1 1 calc R . .
C13 C 0.7156(8) 0.0636(7) 0.4689(6) 0.0347(19) Uani 1 1 d . . .
H13 H 0.6440 0.1213 0.4712 0.042 Uiso 1 1 calc R . .
C14 C 0.6880(9) -0.1712(8) 0.5118(7) 0.044(2) Uani 1 1 d . . .
H14 H 0.7005 -0.1967 0.4402 0.053 Uiso 1 1 calc R . .
C15 C 0.6750(9) -0.2728(8) 0.5896(7) 0.043(2) Uani 1 1 d . . .
C16 C 0.6897(10) -0.4046(10) 0.5700(9) 0.062(3) Uani 1 1 d . . .
H16 H 0.7044 -0.4344 0.5003 0.075 Uiso 1 1 calc R . .
C17 C 0.6829(13) -0.4916(11) 0.6512(11) 0.081(3) Uani 1 1 d . . .
H17 H 0.6918 -0.5816 0.6367 0.097 Uiso 1 1 calc R . .
C18 C 0.6632(12) -0.4491(11) 0.7544(10) 0.079(3) Uani 1 1 d . . .
H18 H 0.6620 -0.5073 0.8120 0.095 Uiso 1 1 calc R . .
C19 C 0.6448(8) -0.3140(10) 0.7703(8) 0.051(2) Uani 1 1 d . . .
C20 C 0.6171(11) -0.2610(10) 0.8806(7) 0.067(3) Uani 1 1 d . . .
H20A H 0.6505 -0.3161 0.9405 0.101 Uiso 1 1 calc R . .
H20B H 0.5111 -0.2668 0.8684 0.101 Uiso 1 1 calc R . .
H20C H 0.6720 -0.1666 0.9032 0.101 Uiso 1 1 calc R . .
Cl1 Cl 0.7728(3) 0.5864(2) 0.22842(19) 0.0583(7) Uani 1 1 d . . .
O1 O 0.7807(8) 0.7158(7) 0.2856(6) 0.098(3) Uani 1 1 d . . .
O2 O 0.7198(9) 0.4819(8) 0.2884(8) 0.110(3) Uani 1 1 d . . .
O3 O 0.6811(11) 0.5696(9) 0.1166(6) 0.129(3) Uani 1 1 d . . .
O4 O 0.9229(8) 0.5805(8) 0.2300(7) 0.110(3) Uani 1 1 d . . .

loop_
_atom_site_aniso_label
_atom_site_aniso_U_11
_atom_site_aniso_U_22
_atom_site_aniso_U_33
_atom_site_aniso_U_23
_atom_site_aniso_U_13
_atom_site_aniso_U_12
Cu1 0.0498(7) 0.0572(7) 0.0354(6) -0.0111(5) 0.0141(5) 0.0172(5)
N1 0.039(4) 0.050(4) 0.027(3) -0.011(3) 0.004(3) 0.008(3)
N2 0.037(4) 0.042(4) 0.037(4) -0.002(3) 0.012(3) 0.009(3)
N3 0.036(4) 0.038(4) 0.038(4) -0.008(3) 0.010(3) 0.012(3)
N4 0.031(4) 0.050(4) 0.043(4) 0.003(3) 0.014(3) 0.007(3)
C1 0.038(5) 0.076(7) 0.056(6) -0.016(5) 0.002(4) 0.017(5)
C2 0.046(6) 0.055(6) 0.039(5) -0.004(4) 0.007(4) 0.006(4)
C3 0.049(6) 0.069(6) 0.045(5) -0.014(5) 0.003(4) 0.003(5)
C4 0.063(7) 0.062(6) 0.050(6) -0.022(5) 0.012(5) 0.001(5)
C5 0.060(6) 0.046(5) 0.043(5) -0.007(4) 0.016(4) 0.014(4)
C6 0.054(6) 0.043(5) 0.028(4) 0.000(4) 0.009(4) 0.014(4)
C7 0.053(6) 0.046(5) 0.047(5) 0.002(4) 0.021(4) 0.024(4)
C8 0.041(5) 0.057(6) 0.035(4) -0.001(4) 0.010(4) 0.018(4)
C9 0.055(6) 0.062(6) 0.041(5) 0.014(4) 0.023(4) 0.018(5)
C10 0.052(6) 0.063(6) 0.051(5) 0.011(5) 0.024(5) -0.001(5)
C11 0.043(5) 0.049(6) 0.062(6) 0.008(5) 0.009(5) 0.000(4)
C12 0.037(5) 0.040(5) 0.049(5) -0.014(4) 0.008(4) -0.001(4)
C13 0.041(5) 0.036(5) 0.034(4) 0.002(4) 0.016(4) 0.016(4)
C14 0.051(5) 0.041(5) 0.040(5) -0.003(4) 0.014(4) 0.011(4)
C15 0.038(5) 0.038(5) 0.054(5) 0.002(4) 0.014(4) 0.012(4)
C16 0.066(7) 0.054(6) 0.070(7) -0.001(5) 0.030(5) 0.009(5)
C17 0.117(9) 0.045(6) 0.095(9) 0.015(6) 0.048(7) 0.028(6)
C18 0.092(9) 0.066(8) 0.094(9) 0.039(7) 0.039(7) 0.027(6)
C19 0.026(5) 0.064(6) 0.053(6) 0.016(5) -0.002(4) 0.004(4)
C20 0.066(7) 0.093(8) 0.047(6) 0.018(5) 0.021(5) 0.018(6)
Cl1 0.0767(18) 0.0502(15) 0.0494(14) -0.0078(12) 0.0206(13) 0.0177(13)
O1 0.104(6) 0.090(5) 0.101(6) -0.037(4) 0.018(5) 0.051(5)
O2 0.104(6) 0.090(6) 0.138(8) 0.047(6) 0.033(6) 0.020(5)
O3 0.176(9) 0.124(7) 0.059(5) -0.018(5) -0.016(5) 0.041(6)
O4 0.084(6) 0.124(7) 0.140(7) -0.031(5) 0.059(5) 0.036(5)

loop_
_atom_type_symbol
_atom_type_description
_atom_type_scat_dispersion_real
_atom_type_scat_dispersion_imag
_atom_type_scat_source
Cu Cu 0.3201 1.2651 'International Tables Vol C Tables 4.2.6.8 and 6.1.1.4'
N N 0.0061 0.0033 'International Tables Vol C Tables 4.2.6.8 and 6.1.1.4'
C C 0.0033 0.0016 'International Tables Vol C Tables 4.2.6.8 and 6.1.1.4'
Cl Cl 0.1484 0.1585 'International Tables Vol C Tables 4.2.6.8 and 6.1.1.4'
O O 0.0106 0.0060 'International Tables Vol C Tables 4.2.6.8 and 6.1.1.4'
H H 0.0000 0.0000 'International Tables Vol C Tables 4.2.6.8 and 6.1.1.4'

loop_
_geom_angle_atom_site_label_1
_geom_angle_atom_site_label_2
_geom_angle_atom_site_label_3
_geom_angle
_geom_angle_site_symmetry_1
_geom_angle_site_symmetry_3
_geom_angle_publ_flag
N2 Cu1 N1 81.5(4) . . ?
N2 Cu1 N3 123.9(3) . 2_656 ?
N1 Cu1 N3 128.0(3) . 2_656 ?
N2 Cu1 N4 123.8(3) . 2_656 ?
N1 Cu1 N4 122.7(3) . 2_656 ?
N3 Cu1 N4 82.8(3) 2_656 2_656 ?
C2 N1 C6 116.9(7) . . ?
C2 N1 Cu1 130.8(5) . . ?
C6 N1 Cu1 112.3(6) . . ?
C7 N2 C8 119.7(6) . . ?
C7 N2 Cu1 113.5(6) . . ?
C8 N2 Cu1 126.2(5) . . ?
C14 N3 C13 124.4(6) . . ?
C14 N3 Cu1 109.3(5) . 2_656 ?
C13 N3 Cu1 126.2(4) . 2_656 ?
C19 N4 C15 119.5(7) . . ?
C19 N4 Cu1 130.2(6) . 2_656 ?
C15 N4 Cu1 110.3(5) . 2_656 ?
C2 C1 H1A 109.5 . . ?
C2 C1 H1B 109.5 . . ?
H1A C1 H1B 109.5 . . ?
C2 C1 H1C 109.5 . . ?
H1A C1 H1C 109.5 . . ?
H1B C1 H1C 109.5 . . ?
N1 C2 C3 122.0(8) . . ?
N1 C2 C1 116.1(7) . . ?
C3 C2 C1 121.9(8) . . ?
C4 C3 C2 119.5(9) . . ?
C4 C3 H3 120.2 . . ?
C2 C3 H3 120.2 . . ?
C3 C4 C5 119.9(8) . . ?
C3 C4 H4 120.0 . . ?
C5 C4 H4 120.0 . . ?
C4 C5 C6 117.9(8) . . ?
C4 C5 H5 121.1 . . ?
C6 C5 H5 121.1 . . ?
C5 C6 N1 123.8(8) . . ?
C5 C6 C7 122.7(8) . . ?
N1 C6 C7 113.5(7) . . ?
N2 C7 C6 119.1(7) . . ?
N2 C7 H7 120.4 . . ?
C6 C7 H7 120.4 . . ?
N2 C8 C9 108.8(6) . . ?
N2 C8 C13 108.2(6) . . ?
C9 C8 C13 111.0(6) . . ?
N2 C8 H8 109.6 . . ?
C9 C8 H8 109.6 . . ?
C13 C8 H8 109.6 . . ?
C8 C9 C10 113.4(7) . . ?
C8 C9 H9A 108.9 . . ?
C10 C9 H9A 108.9 . . ?
C8 C9 H9B 108.9 . . ?
C10 C9 H9B 108.9 . . ?
H9A C9 H9B 107.7 . . ?
C9 C10 C11 108.4(7) . . ?
C9 C10 H10A 110.0 . . ?
C11 C10 H10A 110.0 . . ?
C9 C10 H10B 110.0 . . ?
C11 C10 H10B 110.0 . . ?
H10A C10 H10B 108.4 . . ?
C12 C11 C10 111.5(7) . . ?
C12 C11 H11A 109.3 . . ?
C10 C11 H11A 109.3 . . ?
C12 C11 H11B 109.3 . . ?
C10 C11 H11B 109.3 . . ?
H11A C11 H11B 108.0 . . ?
C11 C12 C13 113.4(7) . . ?
C11 C12 H12A 108.9 . . ?
C13 C12 H12A 108.9 . . ?
C11 C12 H12B 108.9 . . ?
C13 C12 H12B 108.9 . . ?
H12A C12 H12B 107.7 . . ?
N3 C13 C12 108.6(6) . . ?
N3 C13 C8 117.2(6) . . ?
C12 C13 C8 110.8(6) . . ?
N3 C13 H13 106.5 . . ?
C12 C13 H13 106.5 . . ?
C8 C13 H13 106.5 . . ?
N3 C14 C15 122.4(7) . . ?
N3 C14 H14 118.8 . . ?
C15 C14 H14 118.8 . . ?
N4 C15 C16 120.4(8) . . ?
N4 C15 C14 115.1(7) . . ?
C16 C15 C14 124.4(8) . . ?
C17 C16 C15 120.3(9) . . ?
C17 C16 H16 119.9 . . ?
C15 C16 H16 119.9 . . ?
C16 C17 C18 120.7(10) . . ?
C16 C17 H17 119.7 . . ?
C18 C17 H17 119.7 . . ?
C17 C18 C19 117.4(9) . . ?
C17 C18 H18 121.3 . . ?
C19 C18 H18 121.3 . . ?
N4 C19 C18 121.8(9) . . ?
N4 C19 C20 117.7(8) . . ?
C18 C19 C20 120.5(9) . . ?
C19 C20 H20A 109.5 . . ?
C19 C20 H20B 109.5 . . ?
H20A C20 H20B 109.5 . . ?
C19 C20 H20C 109.5 . . ?
H20A C20 H20C 109.5 . . ?
H20B C20 H20C 109.5 . . ?
O2 Cl1 O3 110.3(6) . . ?
O2 Cl1 O1 110.1(5) . . ?
O3 Cl1 O1 110.8(5) . . ?
O2 Cl1 O4 107.2(5) . . ?
O3 Cl1 O4 111.1(6) . . ?
O1 Cl1 O4 107.3(5) . . ?

loop_
_geom_bond_atom_site_label_1
_geom_bond_atom_site_label_2
_geom_bond_distance
_geom_bond_site_symmetry_2
_geom_bond_publ_flag
Cu1 N2 2.005(10) . ?
Cu1 N1 2.023(7) . ?
Cu1 N3 2.034(7) 2_656 ?
Cu1 N4 2.036(7) 2_656 ?
N1 C2 1.324(11) . ?
N1 C6 1.369(10) . ?
N2 C7 1.273(9) . ?
N2 C8 1.472(11) . ?
N3 C14 1.281(9) . ?
N3 C13 1.430(9) . ?
N3 Cu1 2.034(7) 2_656 ?
N4 C19 1.324(10) . ?
N4 C15 1.356(10) . ?
N4 Cu1 2.036(7) 2_656 ?
C1 C2 1.490(12) . ?
C1 H1A 0.9600 . ?
C1 H1B 0.9600 . ?
C1 H1C 0.9600 . ?
C2 C3 1.396(11) . ?
C3 C4 1.359(12) . ?
C3 H3 0.9300 . ?
C4 C5 1.365(13) . ?
C4 H4 0.9300 . ?
C5 C6 1.368(10) . ?
C5 H5 0.9300 . ?
C6 C7 1.460(13) . ?
C7 H7 0.9300 . ?
C8 C9 1.504(11) . ?
C8 C13 1.541(10) . ?
C8 H8 0.9800 . ?
C9 C10 1.505(13) . ?
C9 H9A 0.9700 . ?
C9 H9B 0.9700 . ?
C10 C11 1.514(12) . ?
C10 H10A 0.9700 . ?
C10 H10B 0.9700 . ?
C11 C12 1.501(10) . ?
C11 H11A 0.9700 . ?
C11 H11B 0.9700 . ?
C12 C13 1.521(12) . ?
C12 H12A 0.9700 . ?
C12 H12B 0.9700 . ?
C13 H13 0.9800 . ?
C14 C15 1.425(11) . ?
C14 H14 0.9300 . ?
C15 C16 1.364(11) . ?
C16 C17 1.347(13) . ?
C16 H16 0.9300 . ?
C17 C18 1.364(14) . ?
C17 H17 0.9300 . ?
C18 C19 1.403(13) . ?
C18 H18 0.9300 . ?
C19 C20 1.510(12) . ?
C20 H20A 0.9600 . ?
C20 H20B 0.9600 . ?
C20 H20C 0.9600 . ?
Cl1 O2 1.379(8) . ?
Cl1 O3 1.381(8) . ?
Cl1 O1 1.407(7) . ?
Cl1 O4 1.423(10) . ?
